data_7158410
loop_
_publ_author_name
'Kashiwazaki, Gengo'
'Watanabe, Ryo'
'Tsuzuki, Terutaka'
'Yamamoto, Chieko'
'Nishikawa, Atsuya'
'Ohtomo, Satoru'
'Yoshikawa, Tomomi'
'Kitamura, Yuto'
'Utaka, Yoshimi'
'Kawai, Yasushi'
'Tsuchida, Noriko'
'Kitayama, Takashi'

_publ_section_title
;
 Br\/onsted acid-induced transannulation of the phytochemical zerumbone.
;
_journal_issue 47
_journal_name_full 'Organic &amp; biomolecular chemistry'
_journal_page_first 10444
_journal_page_last 10454
_journal_paper_doi 10.1039/d1ob01634b
_journal_volume 19
_journal_year 2021
_chemical_formula_moiety 'C16 H26 O S'
_chemical_formula_sum 'C16 H26 O S'
_chemical_formula_weight 266.44
_space_group_IT_number 14
_space_group_name_Hall '-P 2yn'
_space_group_name_H-M_alt 'P 1 21/n 1'
_symmetry_cell_setting monoclinic
_symmetry_Int_Tables_number 14
_symmetry_space_group_name_Hall '-P 2yn'
_symmetry_space_group_name_H-M 'P 1 21/n 1'
_atom_sites_solution_hydrogens geom
_atom_sites_solution_primary direct
_atom_sites_solution_secondary difmap
_audit_update_record
;
2021-03-02 deposited with the CCDC.	2021-11-12 downloaded from the CCDC.
;
_cell_angle_alpha 90.0000
_cell_angle_beta 98.810(15)
_cell_angle_gamma 90.0000
_cell_formula_units_Z 4
_cell_length_a 11.525(4)
_cell_length_b 9.518(4)
_cell_length_c 14.178(6)
_cell_measurement_reflns_used 9678
_cell_measurement_temperature 93
_cell_measurement_theta_max 27.46
_cell_measurement_theta_min 3.02
_cell_volume 1536.9(11)
_computing_cell_refinement 'RAPID AUTO'
_computing_data_collection 'RAPID AUTO (Rigaku, ????)'
_computing_data_reduction 'RAPID AUTO'
_computing_molecular_graphics 'CrystalStructure 4.0'
_computing_publication_material 'CrystalStructure 4.0 (Rigaku, 2010)'
_computing_structure_refinement 'SHELXL97 (Sheldrick, 2008)'
_computing_structure_solution SIR97
_diffrn_ambient_temperature 93
_diffrn_detector_area_resol_mean 10.000
_diffrn_measured_fraction_theta_full 0.998
_diffrn_measured_fraction_theta_max 0.998
_diffrn_measurement_device_type 'Rigaku R-AXIS RAPID'
_diffrn_measurement_method \w
_diffrn_radiation_type 'Mo K\a'
_diffrn_radiation_wavelength 0.71075
_diffrn_reflns_av_R_equivalents 0.1074
_diffrn_reflns_limit_h_max 13
_diffrn_reflns_limit_h_min -13
_diffrn_reflns_limit_k_max 11
_diffrn_reflns_limit_k_min -11
_diffrn_reflns_limit_l_max 16
_diffrn_reflns_limit_l_min -16
_diffrn_reflns_number 12048
_diffrn_reflns_theta_full 25.25
_diffrn_reflns_theta_max 25.25
_diffrn_standards_number 0
_exptl_absorpt_coefficient_mu 0.199
_exptl_absorpt_correction_T_max 0.988
_exptl_absorpt_correction_T_min 0.529
_exptl_absorpt_correction_type multi-scan
_exptl_absorpt_process_details 'ABSCOR (Rigaku, 1995)'
_exptl_crystal_colour colorless
_exptl_crystal_density_diffrn 1.151
_exptl_crystal_density_method 'not measured'
_exptl_crystal_description prism
_exptl_crystal_F_000 584.00
_exptl_crystal_size_max 0.100
_exptl_crystal_size_mid 0.080
_exptl_crystal_size_min 0.060
_refine_diff_density_max 0.320
_refine_diff_density_min -0.270
_refine_ls_extinction_method none
_refine_ls_goodness_of_fit_ref 1.044
_refine_ls_hydrogen_treatment refxyz
_refine_ls_number_parameters 267
_refine_ls_number_reflns 2782
_refine_ls_number_restraints 0
_refine_ls_R_factor_gt 0.0522
_refine_ls_shift/su_max 0.000
_refine_ls_structure_factor_coef Fsqd
_refine_ls_weighting_details 'w = 1/[\s^2^(Fo^2^)+(0.0409P)^2^+0.6738P] where P=(Fo^2^+2Fc^2^)/3'
_refine_ls_weighting_scheme calc
_refine_ls_wR_factor_ref 0.1193
_reflns_number_gt 1996
_reflns_number_total 2782
_reflns_threshold_expression F^2^>2.0\s(F^2^)
_cod_data_source_file d1ob01634b2.cif
_cod_data_source_block ZerSMe_S1
_cod_depositor_comments 'Adding full bibliography for 7158408--7158414.cif.'
_cod_original_cell_volume 1537.0(11)
_cod_database_code 7158410

loop_
_symmetry_equiv_pos_site_id
_symmetry_equiv_pos_as_xyz
1 +X,+Y,+Z
2 1/2-X,1/2+Y,1/2-Z
3 -X,-Y,-Z
4 1/2+X,1/2-Y,1/2+Z

loop_
_atom_site_label
_atom_site_type_symbol
_atom_site_fract_x
_atom_site_fract_y
_atom_site_fract_z
_atom_site_U_iso_or_equiv
_atom_site_adp_type
_atom_site_occupancy
_atom_site_symmetry_multiplicity
_atom_site_calc_flag
_atom_site_refinement_flags
_atom_site_disorder_assembly
_atom_site_disorder_group
S1 S 0.17580(6) 0.52081(7) 0.11511(5) 0.0276(2) Uani 1.0 4 d . . .
O1 O 0.46030(15) 0.11188(19) 0.16496(13) 0.0297(5) Uani 1.0 4 d . . .
C1 C 0.3566(3) 0.1425(3) 0.14480(17) 0.0249(6) Uani 1.0 4 d . . .
C2 C 0.3073(3) 0.2795(3) 0.17809(18) 0.0243(6) Uani 1.0 4 d . . .
C3 C 0.2603(3) 0.3683(3) 0.08761(18) 0.0247(6) Uani 1.0 4 d . . .
C4 C 0.3562(3) 0.4201(3) 0.03270(19) 0.0252(6) Uani 1.0 4 d . . .
C5 C 0.3175(3) 0.4196(3) -0.07675(19) 0.0247(6) Uani 1.0 4 d . . .
C6 C 0.3326(3) 0.2765(3) -0.11935(17) 0.0240(6) Uani 1.0 4 d . . .
C7 C 0.2428(3) 0.1878(3) -0.14019(18) 0.0249(6) Uani 1.0 4 d . . .
C8 C 0.2495(3) 0.0350(3) -0.16646(18) 0.0252(6) Uani 1.0 4 d . . .
C9 C 0.2300(3) -0.0649(3) -0.08220(18) 0.0253(6) Uani 1.0 4 d . . .
C10 C 0.3069(3) -0.0086(3) 0.00508(18) 0.0248(6) Uani 1.0 4 d . . .
C11 C 0.2727(3) 0.0565(3) 0.07865(19) 0.0249(6) Uani 1.0 4 d . . .
C12 C 0.3981(3) 0.3583(3) 0.2488(2) 0.0300(7) Uani 1.0 4 d . . .
C13 C 0.4574(3) 0.2421(4) -0.1294(3) 0.0303(7) Uani 1.0 4 d . . .
C14 C 0.1009(3) -0.0688(4) -0.0712(3) 0.0293(7) Uani 1.0 4 d . . .
C15 C 0.2697(3) -0.2139(3) -0.1040(2) 0.0284(7) Uani 1.0 4 d . . .
C16 C 0.0407(3) 0.4397(4) 0.1356(3) 0.0330(7) Uani 1.0 4 d . . .
H1 H 0.238(2) 0.254(3) 0.2115(18) 0.023(7) Uiso 1.0 4 d . . .
H2 H 0.207(3) 0.307(3) 0.0462(19) 0.026(7) Uiso 1.0 4 d . . .
H3 H 0.384(2) 0.517(3) 0.0527(18) 0.021(7) Uiso 1.0 4 d . . .
H4 H 0.425(3) 0.362(3) 0.0482(18) 0.026(7) Uiso 1.0 4 d . . .
H5 H 0.234(3) 0.452(3) -0.0927(18) 0.023(7) Uiso 1.0 4 d . . .
H6 H 0.363(2) 0.490(3) -0.1052(17) 0.014(6) Uiso 1.0 4 d . . .
H7 H 0.167(3) 0.220(3) -0.1315(17) 0.019(7) Uiso 1.0 4 d . . .
H8 H 0.326(3) 0.014(3) -0.1846(17) 0.019(7) Uiso 1.0 4 d . . .
H9 H 0.192(3) 0.010(3) -0.221(2) 0.035(8) Uiso 1.0 4 d . . .
H10 H 0.391(3) -0.011(3) 0.0012(18) 0.027(7) Uiso 1.0 4 d . . .
H11 H 0.195(2) 0.065(3) 0.0839(17) 0.017(7) Uiso 1.0 4 d . . .
H12 H 0.414(3) 0.298(3) 0.310(3) 0.037(8) Uiso 1.0 4 d . . .
H13 H 0.365(3) 0.452(4) 0.266(3) 0.047(9) Uiso 1.0 4 d . . .
H14 H 0.467(3) 0.373(3) 0.224(2) 0.038(9) Uiso 1.0 4 d . . .
H15 H 0.485(3) 0.311(3) -0.174(2) 0.037(8) Uiso 1.0 4 d . . .
H16 H 0.466(3) 0.150(4) -0.152(2) 0.033(8) Uiso 1.0 4 d . . .
H17 H 0.510(3) 0.257(4) -0.068(3) 0.044(9) Uiso 1.0 4 d . . .
H18 H 0.089(3) -0.123(3) -0.017(2) 0.028(8) Uiso 1.0 4 d . . .
H19 H 0.070(3) 0.025(4) -0.0619(19) 0.032(8) Uiso 1.0 4 d . . .
H20 H 0.060(3) -0.108(3) -0.129(3) 0.036(8) Uiso 1.0 4 d . . .
H21 H 0.256(3) -0.276(3) -0.0515(19) 0.026(7) Uiso 1.0 4 d . . .
H22 H 0.224(3) -0.251(3) -0.161(3) 0.037(8) Uiso 1.0 4 d . . .
H23 H 0.352(3) -0.215(3) -0.1117(17) 0.020(7) Uiso 1.0 4 d . . .
H24 H 0.055(3) 0.372(3) 0.185(2) 0.032(8) Uiso 1.0 4 d . . .
H25 H -0.008(3) 0.514(3) 0.153(2) 0.034(8) Uiso 1.0 4 d . . .
H26 H 0.001(3) 0.397(3) 0.073(3) 0.040(9) Uiso 1.0 4 d . . .

loop_
_atom_site_aniso_label
_atom_site_aniso_U_11
_atom_site_aniso_U_22
_atom_site_aniso_U_33
_atom_site_aniso_U_12
_atom_site_aniso_U_13
_atom_site_aniso_U_23
S1 0.0290(4) 0.0227(4) 0.0316(4) 0.0018(3) 0.0066(3) -0.0027(3)
O1 0.0293(10) 0.0296(11) 0.0298(11) 0.0019(9) 0.0032(9) -0.0014(8)
C1 0.0302(14) 0.0250(14) 0.0202(13) 0.0006(12) 0.0060(12) 0.0050(11)
C2 0.0276(14) 0.0222(14) 0.0243(14) -0.0000(12) 0.0074(12) -0.0027(11)
C3 0.0276(14) 0.0226(14) 0.0245(14) -0.0007(12) 0.0057(12) -0.0040(11)
C4 0.0269(14) 0.0230(14) 0.0270(15) 0.0001(13) 0.0078(12) 0.0006(12)
C5 0.0280(14) 0.0207(14) 0.0259(14) -0.0003(13) 0.0051(12) 0.0023(11)
C6 0.0308(14) 0.0209(13) 0.0202(13) 0.0032(12) 0.0032(11) 0.0029(11)
C7 0.0280(14) 0.0253(15) 0.0219(14) 0.0027(13) 0.0057(12) 0.0012(11)
C8 0.0282(14) 0.0262(14) 0.0215(14) -0.0007(13) 0.0045(12) -0.0016(12)
C9 0.0299(14) 0.0202(14) 0.0261(14) 0.0003(12) 0.0053(12) -0.0017(11)
C10 0.0284(14) 0.0195(14) 0.0265(15) 0.0054(12) 0.0047(12) 0.0047(11)
C11 0.0273(14) 0.0210(14) 0.0270(14) 0.0015(12) 0.0061(12) 0.0029(11)
C12 0.0326(16) 0.0279(16) 0.0279(16) -0.0026(14) -0.0003(13) -0.0042(13)
C13 0.0308(16) 0.0242(16) 0.0370(17) -0.0010(13) 0.0088(14) -0.0043(14)
C14 0.0296(15) 0.0276(16) 0.0313(17) -0.0054(13) 0.0063(13) -0.0041(13)
C15 0.0358(17) 0.0226(15) 0.0282(16) -0.0015(13) 0.0095(14) -0.0004(13)
C16 0.0280(15) 0.0350(18) 0.0362(18) 0.0020(14) 0.0054(14) -0.0043(15)

loop_
_atom_type_symbol
_atom_type_description
_atom_type_scat_dispersion_real
_atom_type_scat_dispersion_imag
_atom_type_scat_source
C C 0.0033 0.0016
;
International Tables for Crystallography
(1992, Vol. C, Tables 4.2.6.8 and 6.1.1.4)
;
H H 0.0000 0.0000
;
International Tables for Crystallography
(1992, Vol. C, Table 6.1.1.4)
;
O O 0.0106 0.0060
;
International Tables for Crystallography
(1992, Vol. C, Tables 4.2.6.8 and 6.1.1.4)
;
S S 0.1246 0.1234
;
International Tables for Crystallography
(1992, Vol. C, Tables 4.2.6.8 and 6.1.1.4)
;

loop_
_geom_angle_atom_site_label_1
_geom_angle_atom_site_label_2
_geom_angle_atom_site_label_3
_geom_angle
_geom_angle_publ_flag
_geom_angle_site_symmetry_1
_geom_angle_site_symmetry_2
_geom_angle_site_symmetry_3
C3 S1 C16 101.34(14) yes . . .
O1 C1 C2 122.0(3) yes . . .
O1 C1 C11 122.4(3) yes . . .
C2 C1 C11 115.4(3) yes . . .
C1 C2 C3 107.9(2) yes . . .
C1 C2 C12 111.8(3) yes . . .
C3 C2 C12 112.9(3) yes . . .
S1 C3 C2 112.61(19) yes . . .
S1 C3 C4 107.68(19) yes . . .
C2 C3 C4 114.0(3) yes . . .
C3 C4 C5 113.0(2) yes . . .
C4 C5 C6 111.8(2) yes . . .
C5 C6 C7 121.8(3) yes . . .
C5 C6 C13 113.8(3) yes . . .
C7 C6 C13 124.3(3) yes . . .
C6 C7 C8 126.8(3) yes . . .
C7 C8 C9 112.2(3) yes . . .
C8 C9 C10 105.9(2) yes . . .
C8 C9 C14 110.5(3) yes . . .
C8 C9 C15 108.9(3) yes . . .
C10 C9 C14 112.8(3) yes . . .
C10 C9 C15 109.7(2) yes . . .
C14 C9 C15 108.9(3) yes . . .
C9 C10 C11 127.2(3) yes . . .
C1 C11 C10 120.8(3) yes . . .
C1 C2 H1 107.0(14) no . . .
C3 C2 H1 108.3(14) no . . .
C12 C2 H1 108.7(14) no . . .
S1 C3 H2 107.0(15) no . . .
C2 C3 H2 106.3(16) no . . .
C4 C3 H2 109.0(17) no . . .
C3 C4 H3 111.9(15) no . . .
C3 C4 H4 109.3(17) no . . .
C5 C4 H3 108.4(14) no . . .
C5 C4 H4 109.1(16) no . . .
H3 C4 H4 105(2) no . . .
C4 C5 H5 110.1(15) no . . .
C4 C5 H6 108.7(13) no . . .
C6 C5 H5 110.4(14) no . . .
C6 C5 H6 110.6(15) no . . .
H5 C5 H6 105(2) no . . .
C6 C7 H7 117.7(15) no . . .
C8 C7 H7 115.2(15) no . . .
C7 C8 H8 110.4(14) no . . .
C7 C8 H9 112.1(17) no . . .
C9 C8 H8 108.4(14) no . . .
C9 C8 H9 107.3(18) no . . .
H8 C8 H9 106(3) no . . .
C9 C10 H10 114.0(15) no . . .
C11 C10 H10 118.3(15) no . . .
C1 C11 H11 116.8(15) no . . .
C10 C11 H11 121.3(15) no . . .
C2 C12 H12 107.4(15) no . . .
C2 C12 H13 110.2(16) no . . .
C2 C12 H14 111.4(18) no . . .
H12 C12 H13 108(3) no . . .
H12 C12 H14 110(3) no . . .
H13 C12 H14 110(3) no . . .
C6 C13 H15 108.8(16) no . . .
C6 C13 H16 112.4(17) no . . .
C6 C13 H17 110.6(19) no . . .
H15 C13 H16 110(3) no . . .
H15 C13 H17 105(3) no . . .
H16 C13 H17 110(3) no . . .
C9 C14 H18 111.3(16) no . . .
C9 C14 H19 111.6(16) no . . .
C9 C14 H20 106.3(19) no . . .
H18 C14 H19 106(3) no . . .
H18 C14 H20 112(3) no . . .
H19 C14 H20 110(3) no . . .
C9 C15 H21 108.4(16) no . . .
C9 C15 H22 111.5(17) no . . .
C9 C15 H23 111.2(15) no . . .
H21 C15 H22 106(3) no . . .
H21 C15 H23 111(2) no . . .
H22 C15 H23 109(3) no . . .
S1 C16 H24 110.6(17) no . . .
S1 C16 H25 106.1(18) no . . .
S1 C16 H26 108.8(18) no . . .
H24 C16 H25 111(3) no . . .
H24 C16 H26 112(3) no . . .
H25 C16 H26 109(3) no . . .

loop_
_geom_bond_atom_site_label_1
_geom_bond_atom_site_label_2
_geom_bond_distance
_geom_bond_publ_flag
_geom_bond_site_symmetry_1
_geom_bond_site_symmetry_2
S1 C3 1.824(3) yes . .
S1 C16 1.801(4) yes . .
O1 C1 1.220(4) yes . .
C1 C2 1.526(4) yes . .
C1 C11 1.486(4) yes . .
C2 C3 1.562(4) yes . .
C2 C12 1.530(4) yes . .
C3 C4 1.527(4) yes . .
C4 C5 1.547(4) yes . .
C5 C6 1.511(4) yes . .
C6 C7 1.333(4) yes . .
C6 C13 1.504(4) yes . .
C7 C8 1.506(4) yes . .
C8 C9 1.570(4) yes . .
C9 C10 1.506(4) yes . .
C9 C14 1.520(4) yes . .
C9 C15 1.536(4) yes . .
C10 C11 1.324(4) yes . .
C2 H1 1.02(3) no . .
C3 H2 0.98(3) no . .
C4 H3 1.01(3) no . .
C4 H4 0.97(3) no . .
C5 H5 1.01(3) no . .
C5 H6 0.98(3) no . .
C7 H7 0.96(3) no . .
C8 H8 0.97(3) no . .
C8 H9 0.97(3) no . .
C10 H10 0.98(3) no . .
C11 H11 0.91(3) no . .
C12 H12 1.04(3) no . .
C12 H13 1.02(4) no . .
C12 H14 0.92(4) no . .
C13 H15 1.00(3) no . .
C13 H16 0.95(3) no . .
C13 H17 1.00(3) no . .
C14 H18 0.96(3) no . .
C14 H19 0.98(3) no . .
C14 H20 0.96(3) no . .
C15 H21 0.98(3) no . .
C15 H22 0.96(3) no . .
C15 H23 0.98(3) no . .
C16 H24 0.95(3) no . .
C16 H25 0.96(3) no . .
C16 H26 1.02(3) no . .

loop_
_geom_contact_atom_site_label_1
_geom_contact_atom_site_label_2
_geom_contact_distance
_geom_contact_publ_flag
_geom_contact_site_symmetry_1
_geom_contact_site_symmetry_2
S1 C5 3.515(4) no . .
S1 C12 3.325(3) no . .
O1 C3 3.420(4) no . .
O1 C4 3.588(4) no . .
O1 C10 2.890(3) no . .
O1 C12 2.773(4) no . .
C1 C4 3.083(4) no . .
C2 C16 3.400(4) no . .
C3 C6 3.288(4) no . .
C3 C11 2.974(4) no . .
C4 C7 3.409(4) no . .
C4 C12 3.084(5) no . .
C4 C13 3.214(5) no . .
C6 C9 3.525(4) no . .
C6 C10 3.274(4) no . .
C7 C10 2.795(4) no . .
C7 C11 3.313(4) no . .
C7 C14 3.176(5) no . .
C8 C11 3.450(4) no . .
C8 C13 3.085(4) no . .
C11 C14 2.928(4) no . .
O1 C13 3.557(4) no . 3_655
O1 C15 3.493(4) no . 3_655
O1 C16 3.270(4) no . 2_545
C5 C15 3.544(4) no . 1_565
C13 O1 3.557(4) no . 3_655
C14 C14 3.556(5) no . 3_555
C15 O1 3.493(4) no . 3_655
C15 C5 3.544(4) no . 1_545
C16 O1 3.270(4) no . 2_555
S1 H1 2.92(3) no . .
S1 H3 2.68(3) no . .
S1 H4 3.51(3) no . .
S1 H5 3.19(3) no . .
S1 H13 2.89(3) no . .
O1 H1 3.06(3) no . .
O1 H4 2.89(3) no . .
O1 H10 2.62(3) no . .
O1 H11 3.13(3) no . .
O1 H12 2.83(3) no . .
O1 H14 2.62(3) no . .
C1 H2 2.58(3) no . .
C1 H4 2.68(3) no . .
C1 H10 2.59(3) no . .
C1 H12 2.77(3) no . .
C1 H13 3.41(4) no . .
C1 H14 2.69(3) no . .
C2 H3 3.09(3) no . .
C2 H4 2.57(3) no . .
C2 H11 2.66(3) no . .
C2 H24 3.05(3) no . .
C3 H5 2.65(3) no . .
C3 H6 3.35(3) no . .
C3 H7 3.43(3) no . .
C3 H11 2.98(3) no . .
C3 H12 3.44(3) no . .
C3 H13 2.75(3) no . .
C3 H14 2.83(3) no . .
C3 H24 2.91(3) no . .
C3 H26 2.98(3) no . .
C4 H1 3.44(3) no . .
C4 H7 3.50(3) no . .
C4 H13 3.31(3) no . .
C4 H14 2.85(3) no . .
C4 H17 2.89(4) no . .
C5 H2 2.55(3) no . .
C5 H7 2.61(3) no . .
C5 H15 2.74(3) no . .
C5 H16 3.35(3) no . .
C5 H17 2.70(3) no . .
C6 H2 2.96(3) no . .
C6 H3 3.34(3) no . .
C6 H4 2.58(3) no . .
C6 H8 2.66(3) no . .
C6 H9 3.23(3) no . .
C6 H10 3.24(3) no . .
C7 H2 2.96(3) no . .
C7 H4 3.55(3) no . .
C7 H5 2.61(3) no . .
C7 H6 3.20(3) no . .
C7 H10 3.08(3) no . .
C7 H11 3.51(3) no . .
C7 H15 3.13(3) no . .
C7 H16 2.62(3) no . .
C7 H17 3.17(3) no . .
C7 H19 2.87(3) no . .
C7 H20 3.54(3) no . .
C8 H10 2.70(3) no . .
C8 H16 2.70(3) no . .
C8 H18 3.38(3) no . .
C8 H19 2.72(3) no . .
C8 H20 2.69(3) no . .
C8 H21 3.38(3) no . .
C8 H22 2.74(3) no . .
C8 H23 2.72(3) no . .
C9 H7 2.87(3) no . .
C9 H11 2.74(3) no . .
C10 H2 3.30(3) no . .
C10 H7 3.18(3) no . .
C10 H8 2.74(3) no . .
C10 H9 3.28(3) no . .
C10 H16 3.44(3) no . .
C10 H18 2.71(3) no . .
C10 H19 2.76(3) no . .
C10 H20 3.31(3) no . .
C10 H21 2.71(3) no . .
C10 H22 3.33(3) no . .
C10 H23 2.68(3) no . .
C11 H1 2.73(3) no . .
C11 H2 2.53(3) no . .
C11 H4 3.45(3) no . .
C11 H7 3.42(3) no . .
C11 H18 2.89(3) no . .
C11 H19 2.84(3) no . .
C12 H2 3.38(3) no . .
C12 H3 3.15(3) no . .
C12 H4 2.91(3) no . .
C13 H4 2.84(3) no . .
C13 H5 3.36(3) no . .
C13 H6 2.64(3) no . .
C13 H7 3.35(3) no . .
C13 H8 2.70(3) no . .
C13 H10 3.21(3) no . .
C14 H7 3.01(3) no . .
C14 H8 3.34(3) no . .
C14 H9 2.62(3) no . .
C14 H10 3.38(3) no . .
C14 H11 2.63(3) no . .
C14 H21 2.65(3) no . .
C14 H22 2.68(3) no . .
C14 H23 3.34(3) no . .
C15 H8 2.58(3) no . .
C15 H9 2.77(3) no . .
C15 H10 2.69(3) no . .
C15 H18 2.72(3) no . .
C15 H19 3.35(3) no . .
C15 H20 2.59(3) no . .
C16 H1 2.95(3) no . .
C16 H2 2.76(3) no . .
H1 H2 2.37(4) no . .
H1 H4 3.55(4) no . .
H1 H11 2.54(4) no . .
H1 H12 2.32(4) no . .
H1 H13 2.44(4) no . .
H1 H14 2.85(4) no . .
H1 H24 2.36(4) no . .
H1 H26 3.39(4) no . .
H2 H3 2.85(4) no . .
H2 H4 2.57(4) no . .
H2 H5 2.46(4) no . .
H2 H6 3.48(4) no . .
H2 H7 2.62(4) no . .
H2 H11 2.38(4) no . .
H2 H19 3.36(4) no . .
H2 H24 2.89(4) no . .
H2 H26 2.61(4) no . .
H3 H5 2.56(4) no . .
H3 H6 2.23(4) no . .
H3 H13 3.13(4) no . .
H3 H14 2.83(4) no . .
H3 H17 3.46(4) no . .
H4 H5 2.87(4) no . .
H4 H6 2.50(4) no . .
H4 H13 3.38(4) no . .
H4 H14 2.47(4) no . .
H4 H15 3.36(4) no . .
H4 H16 3.57(4) no . .
H4 H17 2.27(5) no . .
H5 H7 2.37(4) no . .
H5 H15 3.54(4) no . .
H6 H7 3.41(4) no . .
H6 H15 2.50(4) no . .
H6 H16 3.54(4) no . .
H6 H17 2.79(4) no . .
H7 H8 2.86(4) no . .
H7 H9 2.41(4) no . .
H7 H11 3.36(4) no . .
H7 H16 3.56(4) no . .
H7 H19 2.45(4) no . .
H7 H20 3.36(4) no . .
H8 H10 2.64(4) no . .
H8 H15 3.36(4) no . .
H8 H16 2.06(4) no . .
H8 H17 3.40(4) no . .
H8 H20 3.47(4) no . .
H8 H21 3.51(4) no . .
H8 H22 2.82(4) no . .
H8 H23 2.41(4) no . .
H9 H16 3.43(4) no . .
H9 H18 3.53(5) no . .
H9 H19 2.83(5) no . .
H9 H20 2.42(5) no . .
H9 H22 2.64(4) no . .
H9 H23 3.09(4) no . .
H10 H11 2.79(4) no . .
H10 H16 2.89(4) no . .
H10 H17 3.13(4) no . .
H10 H21 3.00(4) no . .
H10 H22 3.58(4) no . .
H10 H23 2.51(4) no . .
H11 H18 2.49(4) no . .
H11 H19 2.36(4) no . .
H11 H20 3.58(4) no . .
H18 H21 2.52(4) no . .
H18 H22 3.01(5) no . .
H19 H21 3.57(4) no . .
H19 H22 3.57(5) no . .
H20 H21 2.84(4) no . .
H20 H22 2.42(4) no . .
H20 H23 3.49(4) no . .
S1 H1 3.35(3) no . 2_555
S1 H12 3.08(3) no . 2_555
S1 H21 3.29(3) no . 1_565
S1 H26 3.20(3) no . 3_565
O1 H8 2.72(3) no . 3_655
O1 H10 3.26(3) no . 3_655
O1 H16 2.65(3) no . 3_655
O1 H23 2.59(3) no . 3_655
O1 H24 3.15(3) no . 2_545
O1 H25 2.71(3) no . 2_545
C1 H13 3.52(4) no . 2_545
C1 H16 3.45(3) no . 3_655
C1 H23 3.53(3) no . 3_655
C1 H24 3.57(3) no . 2_545
C1 H25 3.34(3) no . 2_545
C4 H3 3.45(3) no . 3_665
C4 H4 3.59(3) no . 3_665
C4 H6 3.35(3) no . 3_665
C4 H15 3.58(3) no . 3_665
C4 H17 3.44(3) no . 3_665
C4 H21 3.27(3) no . 1_565
C5 H3 3.46(3) no . 3_665
C5 H4 3.60(3) no . 3_665
C5 H9 2.98(3) no . 2_554
C5 H21 3.02(3) no . 1_565
C5 H22 3.47(3) no . 1_565
C5 H23 3.54(3) no . 1_565
C6 H9 3.16(3) no . 2_554
C6 H22 3.10(3) no . 2_554
C7 H14 3.50(3) no . 4_454
C7 H22 2.96(4) no . 2_554
C8 H5 3.54(3) no . 2_544
C8 H6 3.33(3) no . 2_544
C8 H14 3.50(3) no . 4_454
C8 H22 3.23(3) no . 2_554
C10 H10 3.51(3) no . 3_655
C10 H16 3.37(3) no . 3_655
C10 H17 3.20(3) no . 3_655
C11 H13 3.07(4) no . 2_545
C12 H7 3.38(3) no . 4_555
C12 H9 3.57(3) no . 4_555
C12 H11 3.38(3) no . 2_555
C12 H19 3.28(3) no . 4_555
C12 H20 3.34(3) no . 4_555
C13 H3 3.03(3) no . 3_665
C13 H9 3.58(3) no . 2_554
C13 H10 3.20(3) no . 3_655
C13 H22 3.36(3) no . 2_554
C13 H24 3.21(3) no . 4_554
C14 H11 3.39(3) no . 3_555
C14 H13 3.47(3) no . 4_454
C14 H14 3.59(3) no . 4_454
C14 H18 3.24(3) no . 3_555
C14 H19 2.96(3) no . 3_555
C14 H26 3.33(3) no . 3_555
C15 H3 3.51(3) no . 1_545
C15 H5 3.22(3) no . 1_545
C15 H6 3.02(3) no . 1_545
C15 H17 3.26(3) no . 3_655
C16 H5 3.29(3) no . 3_565
C16 H12 3.52(3) no . 2_555
C16 H16 3.37(3) no . 4_455
C16 H20 3.36(3) no . 3_555
C16 H26 3.32(3) no . 3_565
H1 S1 3.35(3) no . 2_545
H1 H13 3.14(4) no . 2_545
H1 H15 3.60(4) no . 4_455
H3 C4 3.45(3) no . 3_665
H3 C5 3.46(3) no . 3_665
H3 C13 3.03(3) no . 3_665
H3 C15 3.51(3) no . 1_565
H3 H3 3.28(4) no . 3_665
H3 H4 3.03(4) no . 3_665
H3 H6 2.90(4) no . 3_665
H3 H15 2.67(4) no . 3_665
H3 H17 2.46(4) no . 3_665
H3 H21 2.75(4) no . 1_565
H3 H23 3.43(4) no . 1_565
H4 C4 3.59(3) no . 3_665
H4 C5 3.60(3) no . 3_665
H4 H3 3.03(4) no . 3_665
H4 H4 3.54(4) no . 3_665
H4 H6 2.83(4) no . 3_665
H4 H23 2.93(4) no . 3_655
H5 C8 3.54(3) no . 2_554
H5 C15 3.22(3) no . 1_565
H5 C16 3.29(3) no . 3_565
H5 H8 3.18(4) no . 2_554
H5 H9 2.95(4) no . 2_554
H5 H21 2.66(4) no . 1_565
H5 H22 2.99(4) no . 1_565
H5 H23 3.48(4) no . 1_565
H5 H25 2.63(4) no . 3_565
H5 H26 3.11(4) no . 3_565
H6 C4 3.35(3) no . 3_665
H6 C8 3.33(3) no . 2_554
H6 C15 3.02(3) no . 1_565
H6 H3 2.90(4) no . 3_665
H6 H4 2.83(4) no . 3_665
H6 H8 3.42(4) no . 2_554
H6 H9 2.46(4) no . 2_554
H6 H14 3.07(4) no . 3_665
H6 H17 3.58(4) no . 3_665
H6 H21 2.71(4) no . 1_565
H6 H22 2.98(4) no . 1_565
H6 H23 2.81(4) no . 1_565
H7 C12 3.38(3) no . 4_454
H7 H12 2.91(4) no . 4_454
H7 H14 2.97(4) no . 4_454
H7 H22 3.39(4) no . 2_554
H7 H25 3.11(4) no . 3_565
H8 O1 2.72(3) no . 3_655
H8 H5 3.18(4) no . 2_544
H8 H6 3.42(4) no . 2_544
H8 H22 3.12(4) no . 2_554
H8 H25 3.22(4) no . 4_554
H9 C5 2.98(3) no . 2_544
H9 C6 3.16(3) no . 2_544
H9 C12 3.57(3) no . 4_454
H9 C13 3.58(3) no . 2_544
H9 H5 2.95(4) no . 2_544
H9 H6 2.46(4) no . 2_544
H9 H14 2.82(4) no . 4_454
H9 H15 3.01(4) no . 2_544
H9 H22 3.07(5) no . 2_554
H9 H23 3.51(4) no . 2_554
H10 O1 3.26(3) no . 3_655
H10 C10 3.51(3) no . 3_655
H10 C13 3.20(3) no . 3_655
H10 H10 2.54(4) no . 3_655
H10 H16 2.82(4) no . 3_655
H10 H17 2.71(4) no . 3_655
H11 C12 3.38(3) no . 2_545
H11 C14 3.39(3) no . 3_555
H11 H12 3.29(4) no . 2_545
H11 H13 2.57(4) no . 2_545
H11 H18 3.31(4) no . 3_555
H11 H19 3.15(4) no . 3_555
H11 H20 3.14(4) no . 3_555
H12 S1 3.08(3) no . 2_545
H12 C16 3.52(3) no . 2_545
H12 H7 2.91(4) no . 4_555
H12 H11 3.29(4) no . 2_555
H12 H18 3.02(5) no . 2_555
H12 H19 2.89(4) no . 4_555
H12 H20 3.44(4) no . 4_555
H12 H25 2.93(4) no . 2_545
H13 C1 3.52(4) no . 2_555
H13 C11 3.07(4) no . 2_555
H13 C14 3.47(3) no . 4_555
H13 H1 3.14(4) no . 2_555
H13 H11 2.57(4) no . 2_555
H13 H15 3.24(5) no . 3_665
H13 H18 3.58(4) no . 2_555
H13 H19 3.14(4) no . 4_555
H13 H20 2.91(4) no . 4_555
H14 C7 3.50(3) no . 4_555
H14 C8 3.50(3) no . 4_555
H14 C14 3.59(3) no . 4_555
H14 H6 3.07(4) no . 3_665
H14 H7 2.97(4) no . 4_555
H14 H9 2.82(4) no . 4_555
H14 H15 3.17(5) no . 3_665
H14 H19 3.23(4) no . 4_555
H14 H20 3.13(4) no . 4_555
H14 H23 3.19(4) no . 3_655
H15 C4 3.58(3) no . 3_665
H15 H1 3.60(4) no . 4_554
H15 H3 2.67(4) no . 3_665
H15 H9 3.01(4) no . 2_554
H15 H13 3.24(5) no . 3_665
H15 H14 3.17(5) no . 3_665
H15 H20 2.86(5) no . 2_554
H15 H22 3.14(4) no . 2_554
H15 H24 2.86(5) no . 4_554
H16 O1 2.65(3) no . 3_655
H16 C1 3.45(3) no . 3_655
H16 C10 3.37(3) no . 3_655
H16 C16 3.37(3) no . 4_554
H16 H10 2.82(4) no . 3_655
H16 H22 3.31(4) no . 2_554
H16 H24 2.68(5) no . 4_554
H16 H25 3.23(4) no . 4_554
H17 C4 3.44(3) no . 3_665
H17 C10 3.20(3) no . 3_655
H17 C15 3.26(3) no . 3_655
H17 H3 2.46(4) no . 3_665
H17 H6 3.58(4) no . 3_665
H17 H10 2.71(4) no . 3_655
H17 H21 2.96(4) no . 3_655
H17 H23 2.81(4) no . 3_655
H18 C14 3.24(3) no . 3_555
H18 H11 3.31(4) no . 3_555
H18 H12 3.02(5) no . 2_545
H18 H13 3.58(4) no . 2_545
H18 H18 3.19(4) no . 3_555
H18 H19 2.47(4) no . 3_555
H18 H24 3.58(4) no . 3_555
H18 H26 2.87(4) no . 3_555
H19 C12 3.28(3) no . 4_454
H19 C14 2.96(3) no . 3_555
H19 H11 3.15(4) no . 3_555
H19 H12 2.89(4) no . 4_454
H19 H13 3.14(4) no . 4_454
H19 H14 3.23(4) no . 4_454
H19 H18 2.47(4) no . 3_555
H19 H19 2.61(4) no . 3_555
H19 H20 3.39(5) no . 3_555
H20 C12 3.34(3) no . 4_454
H20 C16 3.36(3) no . 3_555
H20 H11 3.14(4) no . 3_555
H20 H12 3.44(4) no . 4_454
H20 H13 2.91(4) no . 4_454
H20 H14 3.13(4) no . 4_454
H20 H15 2.86(5) no . 2_544
H20 H19 3.39(5) no . 3_555
H20 H24 2.89(4) no . 3_555
H20 H26 2.97(4) no . 3_555
H21 S1 3.29(3) no . 1_545
H21 C4 3.27(3) no . 1_545
H21 C5 3.02(3) no . 1_545
H21 H3 2.75(4) no . 1_545
H21 H5 2.66(4) no . 1_545
H21 H6 2.71(4) no . 1_545
H21 H17 2.96(4) no . 3_655
H21 H26 3.14(4) no . 3_555
H22 C5 3.47(3) no . 1_545
H22 C6 3.10(3) no . 2_544
H22 C7 2.96(4) no . 2_544
H22 C8 3.23(3) no . 2_544
H22 C13 3.36(3) no . 2_544
H22 H5 2.99(4) no . 1_545
H22 H6 2.98(4) no . 1_545
H22 H7 3.39(4) no . 2_544
H22 H8 3.12(4) no . 2_544
H22 H9 3.07(5) no . 2_544
H22 H15 3.14(4) no . 2_544
H22 H16 3.31(4) no . 2_544
H22 H24 3.38(4) no . 3_555
H22 H25 3.55(4) no . 3_555
H22 H26 3.34(5) no . 3_555
H23 O1 2.59(3) no . 3_655
H23 C1 3.53(3) no . 3_655
H23 C5 3.54(3) no . 1_545
H23 H3 3.43(4) no . 1_545
H23 H4 2.93(4) no . 3_655
H23 H5 3.48(4) no . 1_545
H23 H6 2.81(4) no . 1_545
H23 H9 3.51(4) no . 2_544
H23 H14 3.19(4) no . 3_655
H23 H17 2.81(4) no . 3_655
H24 O1 3.15(3) no . 2_555
H24 C1 3.57(3) no . 2_555
H24 C13 3.21(3) no . 4_455
H24 H15 2.86(5) no . 4_455
H24 H16 2.68(5) no . 4_455
H24 H18 3.58(4) no . 3_555
H24 H20 2.89(4) no . 3_555
H24 H22 3.38(4) no . 3_555
H25 O1 2.71(3) no . 2_555
H25 C1 3.34(3) no . 2_555
H25 H5 2.63(4) no . 3_565
H25 H7 3.11(4) no . 3_565
H25 H8 3.22(4) no . 4_455
H25 H12 2.93(4) no . 2_555
H25 H16 3.23(4) no . 4_455
H25 H22 3.55(4) no . 3_555
H25 H26 3.34(5) no . 3_565
H26 S1 3.20(3) no . 3_565
H26 C14 3.33(3) no . 3_555
H26 C16 3.32(3) no . 3_565
H26 H5 3.11(4) no . 3_565
H26 H18 2.87(4) no . 3_555
H26 H20 2.97(4) no . 3_555
H26 H21 3.14(4) no . 3_555
H26 H22 3.34(5) no . 3_555
H26 H25 3.34(5) no . 3_565
H26 H26 2.86(5) no . 3_565

loop_
_geom_torsion_atom_site_label_1
_geom_torsion_atom_site_label_2
_geom_torsion_atom_site_label_3
_geom_torsion_atom_site_label_4
_geom_torsion
_geom_torsion_publ_flag
_geom_torsion_site_symmetry_1
_geom_torsion_site_symmetry_2
_geom_torsion_site_symmetry_3
_geom_torsion_site_symmetry_4
C16 S1 C3 C2 -74.61(18) no . . . .
C16 S1 C3 C4 158.90(15) no . . . .
O1 C1 C2 C3 116.7(3) no . . . .
O1 C1 C2 C12 -8.0(4) no . . . .
O1 C1 C11 C10 -34.2(4) no . . . .
C2 C1 C11 C10 139.9(3) no . . . .
C11 C1 C2 C3 -57.5(3) no . . . .
C11 C1 C2 C12 177.8(2) no . . . .
C1 C2 C3 S1 169.91(18) no . . . .
C1 C2 C3 C4 -67.0(3) no . . . .
C12 C2 C3 S1 -66.0(3) no . . . .
C12 C2 C3 C4 57.1(3) no . . . .
S1 C3 C4 C5 -91.1(2) no . . . .
C2 C3 C4 C5 143.2(2) no . . . .
C3 C4 C5 C6 -83.6(3) no . . . .
C4 C5 C6 C7 99.0(3) no . . . .
C4 C5 C6 C13 -77.3(3) no . . . .
C5 C6 C7 C8 -168.6(2) no . . . .
C13 C6 C7 C8 7.2(4) no . . . .
C6 C7 C8 C9 104.5(3) no . . . .
C7 C8 C9 C10 -47.3(3) no . . . .
C7 C8 C9 C14 75.2(3) no . . . .
C7 C8 C9 C15 -165.23(19) no . . . .
C8 C9 C10 C11 108.6(3) no . . . .
C14 C9 C10 C11 -12.3(4) no . . . .
C15 C9 C10 C11 -133.9(3) no . . . .
C9 C10 C11 C1 -161.7(3) no . . . .
